data_4031902
loop_
_publ_author_name
'Bentley, Keith W.'
'Joyce, Leo A.'
'Sherer, Edward C.'
'Sheng, Huaming'
'Wolf, Christian'
'Welch, Christopher J.'

_publ_section_title
;
 Antenna Biphenols: Development of Extended Wavelength Chiroptical
 Reporters.
;
_journal_issue 3
_journal_name_full 'The Journal of organic chemistry'
_journal_page_first 1185
_journal_page_last 1191
_journal_paper_doi 10.1021/acs.joc.5b02716
_journal_volume 81
_journal_year 2016
_chemical_formula_sum 'C16 H16 I2 O4'
_chemical_formula_weight 526.09
_space_group_crystal_system triclinic
_space_group_IT_number 2
_space_group_name_Hall '-P 1'
_space_group_name_H-M_alt 'P -1'
_symmetry_space_group_name_Hall '-P 1'
_symmetry_space_group_name_H-M 'P -1'
_atom_sites_solution_hydrogens geom
_audit_creation_method SHELXL-2014/7
_cell_angle_alpha 81.121(4)
_cell_angle_beta 75.859(4)
_cell_angle_gamma 71.583(4)
_cell_formula_units_Z 12
_cell_length_a 15.0063(14)
_cell_length_b 18.8148(17)
_cell_length_c 19.7847(17)
_cell_measurement_temperature 100(2)
_cell_volume 5121.2(8)
_computing_structure_refinement 'SHELXL-2014/7 (Sheldrick, 2014)'
_diffrn_ambient_temperature 100(2)
_diffrn_measured_fraction_theta_full 0.989
_diffrn_measured_fraction_theta_max 0.989
_diffrn_radiation_type MoK\a
_diffrn_radiation_wavelength 0.71073
_diffrn_reflns_av_R_equivalents 0.0243
_diffrn_reflns_av_unetI/netI 0.0329
_diffrn_reflns_laue_measured_fraction_full 0.989
_diffrn_reflns_laue_measured_fraction_max 0.989
_diffrn_reflns_limit_h_max 16
_diffrn_reflns_limit_h_min -20
_diffrn_reflns_limit_k_max 22
_diffrn_reflns_limit_k_min -25
_diffrn_reflns_limit_l_max 26
_diffrn_reflns_limit_l_min -26
_diffrn_reflns_number 56305
_diffrn_reflns_point_group_measured_fraction_full 0.989
_diffrn_reflns_point_group_measured_fraction_max 0.989
_diffrn_reflns_theta_full 28.364
_diffrn_reflns_theta_max 28.364
_diffrn_reflns_theta_min 1.065
_exptl_absorpt_coefficient_mu 3.698
_exptl_crystal_density_diffrn 2.047
_exptl_crystal_F_000 3000
_exptl_crystal_size_max 0.170
_exptl_crystal_size_mid 0.130
_exptl_crystal_size_min 0.120
_refine_diff_density_max 4.400
_refine_diff_density_min -6.733
_refine_diff_density_rms 0.221
_refine_ls_extinction_method none
_refine_ls_goodness_of_fit_ref 0.913
_refine_ls_hydrogen_treatment constr
_refine_ls_matrix_type full
_refine_ls_number_parameters 1201
_refine_ls_number_reflns 25321
_refine_ls_number_restraints 0
_refine_ls_restrained_S_all 0.913
_refine_ls_R_factor_all 0.0749
_refine_ls_R_factor_gt 0.0590
_refine_ls_shift/su_max 3.075
_refine_ls_shift/su_mean 0.054
_refine_ls_structure_factor_coef Fsqd
_refine_ls_weighting_details 'w=1/[\s^2^(Fo^2^)+(0.0589P)^2^+124.3633P] where P=(Fo^2^+2Fc^2^)/3'
_refine_ls_weighting_scheme calc
_refine_ls_wR_factor_gt 0.1521
_refine_ls_wR_factor_ref 0.1620
_reflns_Friedel_coverage 0.000
_reflns_number_gt 19933
_reflns_number_total 25321
_reflns_threshold_expression 'I > 2\s(I)'
_cod_data_source_file jo5b02716_si_002.cif
_cod_data_source_block G:\diiodo\pn1
_cod_database_code 4031902
_shelx_shelxl_version_number 2014/7
_shelx_space_group_comment
;
The symmetry employed for this shelxl refinement is uniquely defined
by the following loop, which should always be used as a source of
symmetry information in preference to the above space-group names.
They are only intended as comments.
;
_shelx_estimated_absorpt_t_min 0.572
_shelx_estimated_absorpt_t_max 0.665

loop_
_space_group_symop_operation_xyz
'x, y, z'
'-x, -y, -z'

loop_
_atom_site_label
_atom_site_type_symbol
_atom_site_fract_x
_atom_site_fract_y
_atom_site_fract_z
_atom_site_U_iso_or_equiv
_atom_site_adp_type
_atom_site_occupancy
_atom_site_site_symmetry_order
_atom_site_calc_flag
_atom_site_refinement_flags_posn
_atom_site_refinement_flags_adp
I1 I 0.76196(3) 0.12939(2) 0.22066(2) 0.01902(9) Uani 1 1 d . .
I2 I 0.88636(3) 0.56390(3) 0.45192(2) 0.02295(10) Uani 1 1 d . .
I3 I 0.71442(4) 0.36122(3) 0.15802(3) 0.03154(12) Uani 1 1 d . .
I4 I 1.21141(3) -0.09408(2) 0.28757(2) 0.01844(9) Uani 1 1 d . .
I5 I 1.43544(3) -0.21211(3) 0.38109(2) 0.02314(10) Uani 1 1 d . .
I6 I 0.93565(3) 0.34556(3) 0.49959(3) 0.03034(12) Uani 1 1 d . .
I7 I 1.27082(3) -0.31167(2) 0.31911(2) 0.02103(10) Uani 1 1 d . .
I8 I 1.10391(4) -0.54076(3) 0.04493(3) 0.02921(11) Uani 1 1 d . .
I9 I 1.04642(4) -0.30373(3) -0.00627(3) 0.03219(12) Uani 1 1 d . .
I10 I 1.61126(4) -0.01115(3) 0.67286(3) 0.03335(13) Uani 1 1 d . .
O1 O 1.0621(3) -0.2556(2) 0.1390(2) 0.0120(8) Uani 1 1 d . .
O2 O 0.9195(3) 0.2855(2) 0.3610(2) 0.0134(8) Uani 1 1 d . .
O3 O 0.8301(3) 0.1613(2) 0.3539(2) 0.0137(8) Uani 1 1 d . .
O4 O 1.0237(3) 0.3096(3) 0.2563(2) 0.0176(9) Uani 1 1 d . .
O5 O 0.8178(3) 0.5270(3) 0.3220(2) 0.0168(9) Uani 1 1 d . .
O6 O 1.1635(3) -0.4987(2) 0.1776(2) 0.0184(9) Uani 1 1 d . .
O7 O 0.7304(3) 0.4060(2) 0.3043(2) 0.0158(8) Uani 1 1 d . .
O8 O 1.2553(3) -0.3809(2) 0.1847(2) 0.0154(8) Uani 1 1 d . .
O9 O 0.9614(3) -0.2910(3) 0.2403(2) 0.0184(9) Uani 1 1 d . .
O10 O 1.5047(3) -0.1819(2) 0.5142(2) 0.0146(8) Uani 1 1 d . .
O11 O 1.5945(3) -0.0612(2) 0.5295(2) 0.0144(8) Uani 1 1 d . .
O12 O 1.6923(3) -0.0267(3) 0.4259(2) 0.0198(9) Uani 1 1 d . .
O14 O 1.1473(3) -0.1364(2) 0.1577(2) 0.0155(8) Uani 1 1 d . .
O15 O 0.6329(3) 0.3686(3) 0.4070(2) 0.0191(9) Uani 1 1 d . .
O16 O 0.8579(4) 0.0612(3) 0.4397(2) 0.0228(10) Uani 1 1 d . .
O17 O 1.3662(3) -0.3647(3) 0.0806(2) 0.0202(9) Uani 1 1 d . .
O18 O 1.5341(4) -0.2816(2) 0.6003(2) 0.0203(9) Uani 1 1 d . .
O19 O 1.1757(4) -0.5922(3) 0.2718(2) 0.0263(11) Uani 1 1 d . .
C20 C 0.9776(4) -0.1156(3) 0.2045(3) 0.0109(10) Uani 1 1 d . .
C24 C 1.0012(5) -0.0824(4) 0.3309(3) 0.0165(12) Uani 1 1 d . .
H24 H 1.0093 -0.0702 0.3735 0.020 Uiso 1 1 calc R U
C25 C 0.9995(4) 0.1403(3) 0.3063(3) 0.0112(10) Uani 1 1 d . .
C26 C 1.0158(4) 0.1563(3) 0.3732(3) 0.0145(11) Uani 1 1 d . .
C27 C 1.0772(4) 0.1213(3) 0.2507(3) 0.0152(11) Uani 1 1 d . .
H27 H 1.1393 0.1194 0.2557 0.018 Uiso 1 1 calc R U
C28 C 0.9606(4) -0.1270(3) 0.1363(3) 0.0109(10) Uani 1 1 d . .
C29 C 0.9815(4) -0.2030(4) 0.0429(3) 0.0159(11) Uani 1 1 d . .
C32 C 0.8998(4) -0.0987(4) 0.2611(3) 0.0166(12) Uani 1 1 d . .
H32 H 0.8379 -0.0974 0.2561 0.020 Uiso 1 1 calc R U
C33 C 1.0008(4) -0.1965(3) 0.1067(3) 0.0120(10) Uani 1 1 d . .
C34 C 0.6503(4) 0.5439(3) 0.3709(3) 0.0108(10) Uani 1 1 d . .
C35 C 0.9012(4) -0.0672(3) 0.1021(3) 0.0151(11) Uani 1 1 d . .
H35 H 0.8733 -0.0203 0.1221 0.018 Uiso 1 1 calc R U
C36 C 0.6318(4) 0.5337(3) 0.3031(3) 0.0128(11) Uani 1 1 d . .
C37 C 0.8010(5) 0.0984(4) 0.3925(3) 0.0195(12) Uani 1 1 d . .
H37A H 0.7335 0.1164 0.4180 0.023 Uiso 1 1 calc R U
H37B H 0.8039 0.0629 0.3594 0.023 Uiso 1 1 calc R U
C38 C 1.3350(4) -0.5306(3) 0.1380(3) 0.0158(11) Uani 1 1 d . .
C39 C 0.9081(4) 0.1421(3) 0.2993(3) 0.0110(10) Uani 1 1 d . .
C41 C 0.8972(4) 0.1255(3) 0.2352(3) 0.0146(11) Uani 1 1 d . .
C42 C 0.9769(4) 0.2280(3) 0.3979(3) 0.0135(11) Uani 1 1 d . .
C43 C 0.6512(4) 0.4602(4) 0.2084(3) 0.0169(12) Uani 1 1 d . .
C44 C 0.9222(5) -0.1436(4) 0.0091(3) 0.0188(12) Uani 1 1 d . .
H44 H 0.9088 -0.1494 -0.0339 0.023 Uiso 1 1 calc R U
C45 C 0.9116(4) -0.0837(4) 0.3245(3) 0.0185(12) Uani 1 1 d . .
H45 H 0.8588 -0.0744 0.3631 0.022 Uiso 1 1 calc R U
C46 C 1.3475(4) -0.5096(4) 0.2039(3) 0.0150(11) Uani 1 1 d . .
C47 C 1.0199(5) -0.3130(3) 0.1759(3) 0.0180(12) Uani 1 1 d . .
H47A H 0.9813 -0.3241 0.1471 0.022 Uiso 1 1 calc R U
H47B H 1.0716 -0.3596 0.1837 0.022 Uiso 1 1 calc R U
C48 C 1.2443(4) -0.5268(3) 0.1272(3) 0.0148(11) Uani 1 1 d . .
C49 C 1.4153(5) -0.5496(4) 0.3075(3) 0.0201(13) Uani 1 1 d . .
H49 H 1.4517 -0.5883 0.3353 0.024 Uiso 1 1 calc R U
C50 C 1.0784(4) -0.0990(3) 0.2753(3) 0.0129(11) Uani 1 1 d . .
C52 C 1.1243(5) -0.5552(4) 0.2207(4) 0.0224(13) Uani 1 1 d . .
H52A H 1.0570 -0.5312 0.2436 0.027 Uiso 1 1 calc R U
H52B H 1.1238 -0.5925 0.1907 0.027 Uiso 1 1 calc R U
C54 C 0.5533(5) 0.5889(4) 0.2055(3) 0.0222(13) Uani 1 1 d . .
H54 H 0.5132 0.6310 0.1833 0.027 Uiso 1 1 calc R U
C55 C 1.0690(4) -0.1167(3) 0.2117(3) 0.0114(10) Uani 1 1 d . .
C56 C 1.3055(5) -0.3313(3) 0.1401(3) 0.0163(12) Uani 1 1 d . .
H56A H 1.2581 -0.2850 0.1256 0.020 Uiso 1 1 calc R U
H56B H 1.3440 -0.3169 0.1669 0.020 Uiso 1 1 calc R U
C57 C 0.6705(4) 0.4653(3) 0.2727(3) 0.0120(10) Uani 1 1 d . .
C58 C 0.6875(5) 0.3490(3) 0.3412(3) 0.0177(12) Uani 1 1 d . .
H58A H 0.6460 0.3403 0.3132 0.021 Uiso 1 1 calc R U
H58B H 0.7387 0.3013 0.3465 0.021 Uiso 1 1 calc R U
C59 C 0.5922(5) 0.5211(4) 0.1749(3) 0.0207(13) Uani 1 1 d . .
H59 H 0.5787 0.5162 0.1316 0.025 Uiso 1 1 calc R U
C62 C 0.7531(4) 0.5588(3) 0.4408(3) 0.0138(11) Uani 1 1 d . .
C63 C 1.6462(5) -0.2276(4) 0.3385(3) 0.0183(12) Uani 1 1 d . .
H63 H 1.6371 -0.2372 0.2953 0.022 Uiso 1 1 calc R U
C64 C 0.9668(4) 0.3377(4) 0.3193(3) 0.0173(12) Uani 1 1 d . .
H64A H 0.9180 0.3852 0.3091 0.021 Uiso 1 1 calc R U
H64B H 1.0077 0.3490 0.3462 0.021 Uiso 1 1 calc R U
C65 C 1.7491(5) -0.2159(4) 0.4095(3) 0.0191(12) Uani 1 1 d . .
H65 H 1.8112 -0.2174 0.4143 0.023 Uiso 1 1 calc R U
O67 O 1.2221(4) -0.0987(3) 0.0487(3) 0.0245(10) Uani 1 1 d . .
C68 C 1.7368(5) -0.2287(4) 0.3457(3) 0.0195(12) Uani 1 1 d . .
H68 H 1.7898 -0.2383 0.3071 0.023 Uiso 1 1 calc R U
C69 C 1.0655(5) 0.1050(4) 0.1878(3) 0.0194(12) Uani 1 1 d . .
H69 H 1.1193 0.0920 0.1503 0.023 Uiso 1 1 calc R U
C70 C 1.4165(5) -0.5574(4) 0.0856(3) 0.0216(13) Uani 1 1 d . .
H70 H 1.4782 -0.5613 0.0931 0.026 Uiso 1 1 calc R U
C71 C 1.3244(4) -0.4206(3) 0.2874(3) 0.0145(11) Uani 1 1 d . .
C72 C 0.5743(4) 0.5585(3) 0.4287(3) 0.0142(11) Uani 1 1 d . .
H72 H 0.5123 0.5592 0.4245 0.017 Uiso 1 1 calc R U
C73 C 1.6911(4) -0.1893(4) 0.5343(3) 0.0159(12) Uani 1 1 d . .
C74 C 0.9752(5) 0.1078(4) 0.1800(3) 0.0175(12) Uani 1 1 d . .
H74 H 0.9668 0.0976 0.1368 0.021 Uiso 1 1 calc R U
C75 C 0.9938(5) 0.2389(4) 0.4604(3) 0.0190(12) Uani 1 1 d . .
C76 C 0.8826(5) -0.0757(4) 0.0391(3) 0.0184(12) Uani 1 1 d . .
H76 H 0.8422 -0.0345 0.0161 0.022 Uiso 1 1 calc R U
C77 C 0.5740(5) 0.5943(4) 0.2687(3) 0.0182(12) Uani 1 1 d . .
H77 H 0.5479 0.6409 0.2893 0.022 Uiso 1 1 calc R U
C78 C 0.8334(7) 0.5919(5) 0.2774(4) 0.041(2) Uani 1 1 d . .
H78A H 0.7729 0.6334 0.2859 0.049 Uiso 1 1 calc R U
H78B H 0.8823 0.6070 0.2928 0.049 Uiso 1 1 calc R U
C79 C 1.3099(4) -0.4361(3) 0.2243(3) 0.0136(11) Uani 1 1 d . .
C80 C 1.6389(5) -0.0055(4) 0.4913(3) 0.0176(12) Uani 1 1 d . .
H80A H 1.5886 0.0426 0.4856 0.021 Uiso 1 1 calc R U
H80B H 1.6815 0.0028 0.5186 0.021 Uiso 1 1 calc R U
C81 C 1.3764(5) -0.4771(4) 0.3292(3) 0.0191(12) Uani 1 1 d . .
H81 H 1.3854 -0.4662 0.3720 0.023 Uiso 1 1 calc R U
C82 C 1.4769(5) -0.2455(4) 0.5532(3) 0.0186(12) Uani 1 1 d . .
H82A H 1.4093 -0.2283 0.5787 0.022 Uiso 1 1 calc R U
H82B H 1.4807 -0.2815 0.5203 0.022 Uiso 1 1 calc R U
C83 C 1.4012(5) -0.5657(4) 0.2458(3) 0.0187(12) Uani 1 1 d . .
H83 H 1.4282 -0.6153 0.2316 0.022 Uiso 1 1 calc R U
C85 C 0.5872(4) 0.5721(3) 0.4921(3) 0.0162(11) Uani 1 1 d . .
H85 H 0.5346 0.5810 0.5310 0.019 Uiso 1 1 calc R U
C86 C 1.5816(4) -0.1996(3) 0.4595(3) 0.0132(11) Uani 1 1 d . .
C87 C 1.0492(5) 0.1822(4) 0.4989(3) 0.0234(14) Uani 1 1 d . .
H87 H 1.0594 0.1912 0.5420 0.028 Uiso 1 1 calc R U
C89 C 0.7413(4) 0.5435(3) 0.3776(3) 0.0121(10) Uani 1 1 d . .
C92 C 1.6723(4) -0.2008(3) 0.4667(3) 0.0149(11) Uani 1 1 d . .
C93 C 1.6726(5) -0.1131(4) 0.6269(3) 0.0213(13) Uani 1 1 d . .
C94 C 1.6343(5) -0.0206(4) 0.3767(3) 0.0212(13) Uani 1 1 d . .
H94A H 1.5936 -0.0542 0.3933 0.032 Uiso 1 1 calc R U
H94B H 1.6757 -0.0349 0.3313 0.032 Uiso 1 1 calc R U
H94C H 1.5937 0.0314 0.3716 0.032 Uiso 1 1 calc R U
C96 C 1.3193(5) -0.5739(4) 0.0128(3) 0.0240(14) Uani 1 1 d . .
H96 H 1.3132 -0.5889 -0.0292 0.029 Uiso 1 1 calc R U
C97 C 0.6771(5) 0.5726(4) 0.4988(3) 0.0174(12) Uani 1 1 d . .
H97 H 0.6866 0.5821 0.5419 0.021 Uiso 1 1 calc R U
C101 C 1.6533(4) -0.1202(4) 0.5626(3) 0.0157(11) Uani 1 1 d . .
C103 C 1.0150(5) -0.2951(4) 0.2928(3) 0.0227(13) Uani 1 1 d . .
H10A H 1.0530 -0.3473 0.3015 0.034 Uiso 1 1 calc R U
H10B H 0.9705 -0.2776 0.3362 0.034 Uiso 1 1 calc R U
H10C H 1.0579 -0.2633 0.2764 0.034 Uiso 1 1 calc R U
C104 C 0.9690(5) 0.3117(4) 0.2057(3) 0.0227(13) Uani 1 1 d . .
H10D H 0.9229 0.2830 0.2253 0.034 Uiso 1 1 calc R U
H10E H 1.0122 0.2895 0.1636 0.034 Uiso 1 1 calc R U
H10F H 0.9343 0.3639 0.1935 0.034 Uiso 1 1 calc R U
C105 C 1.0731(5) 0.0993(4) 0.4108(3) 0.0201(13) Uani 1 1 d . .
H105 H 1.1014 0.0511 0.3933 0.024 Uiso 1 1 calc R U
C108 C 1.0899(5) 0.1115(4) 0.4734(3) 0.0235(14) Uani 1 1 d . .
H108 H 1.1289 0.0718 0.4987 0.028 Uiso 1 1 calc R U
C109 C 1.5139(6) -0.2417(4) 0.6608(3) 0.0257(15) Uani 1 1 d . .
H10G H 1.5241 -0.1922 0.6465 0.038 Uiso 1 1 calc R U
H10H H 1.5567 -0.2701 0.6922 0.038 Uiso 1 1 calc R U
H10I H 1.4470 -0.2355 0.6852 0.038 Uiso 1 1 calc R U
C110 C 1.3156(5) -0.3672(4) 0.0296(3) 0.0245(14) Uani 1 1 d . .
H11A H 1.2614 -0.3870 0.0519 0.037 Uiso 1 1 calc R U
H11B H 1.3588 -0.3998 -0.0063 0.037 Uiso 1 1 calc R U
H11C H 1.2915 -0.3163 0.0078 0.037 Uiso 1 1 calc R U
C111 C 0.6907(5) 0.3611(4) 0.4571(3) 0.0218(13) Uani 1 1 d . .
H11D H 0.7334 0.3096 0.4598 0.033 Uiso 1 1 calc R U
H11E H 0.6491 0.3721 0.5031 0.033 Uiso 1 1 calc R U
H11F H 0.7293 0.3963 0.4427 0.033 Uiso 1 1 calc R U
C112 C 1.5701(4) -0.2126(3) 0.3948(3) 0.0168(12) Uani 1 1 d . .
C115 C 1.7301(5) -0.1734(5) 0.6616(4) 0.0268(15) Uani 1 1 d . .
H115 H 1.7425 -0.1677 0.7050 0.032 Uiso 1 1 calc R U
C116 C 1.2379(5) -0.5475(4) 0.0644(3) 0.0188(12) Uani 1 1 d . .
C117 C 1.7691(5) -0.2416(4) 0.6325(4) 0.0266(15) Uani 1 1 d . .
H117 H 1.8090 -0.2830 0.6556 0.032 Uiso 1 1 calc R U
O118 O 0.8568(19) 0.5878(9) 0.2192(6) 0.248(14) Uani 1 1 d . .
C119 C 0.8416(6) 0.1002(5) 0.5003(4) 0.0311(17) Uani 1 1 d . .
H11G H 0.8448 0.1517 0.4857 0.047 Uiso 1 1 calc R U
H11H H 0.8907 0.0741 0.5275 0.047 Uiso 1 1 calc R U
H11I H 0.7779 0.1016 0.5290 0.047 Uiso 1 1 calc R U
C120 C 1.1880(5) -0.1343(4) 0.0072(4) 0.0255(14) Uani 1 1 d . .
H12A H 1.1856 -0.1840 0.0298 0.038 Uiso 1 1 calc R U
H12B H 1.2311 -0.1399 -0.0389 0.038 Uiso 1 1 calc R U
H12C H 1.1234 -0.1038 0.0018 0.038 Uiso 1 1 calc R U
C121 C 1.1582(5) -0.0724(4) 0.1079(3) 0.0210(13) Uani 1 1 d . .
H12D H 1.0954 -0.0431 0.0965 0.025 Uiso 1 1 calc R U
H12E H 1.1820 -0.0390 0.1285 0.025 Uiso 1 1 calc R U
C125 C 1.1577(7) -0.5482(5) 0.3289(4) 0.0362(19) Uani 1 1 d . .
H12F H 1.1739 -0.5012 0.3116 0.054 Uiso 1 1 calc R U
H12G H 1.1973 -0.5763 0.3626 0.054 Uiso 1 1 calc R U
H12H H 1.0897 -0.5368 0.3520 0.054 Uiso 1 1 calc R U
C128 C 1.4094(5) -0.5784(4) 0.0232(4) 0.0241(14) Uani 1 1 d . .
H128 H 1.4652 -0.5955 -0.0119 0.029 Uiso 1 1 calc R U
C131 C 1.7495(5) -0.2491(4) 0.5695(4) 0.0238(14) Uani 1 1 d . .
H131 H 1.7764 -0.2962 0.5497 0.029 Uiso 1 1 calc R U
C155 C 0.8383(8) 0.5508(7) 0.1724(5) 0.057(3) Uani 1 1 d . .
H15A H 0.8924 0.5416 0.1322 0.086 Uiso 1 1 calc R U
H15B H 0.7799 0.5815 0.1564 0.086 Uiso 1 1 calc R U
H15C H 0.8292 0.5027 0.1950 0.086 Uiso 1 1 calc R U
I11 I 0.54837(3) 0.22302(3) 0.13210(2) 0.02520(11) Uani 1 1 d . .
I12 I 0.38762(4) 0.00087(6) -0.15585(4) 0.0698(3) Uani 1 1 d . .
O13 O 0.4040(3) 0.0642(3) -0.0177(2) 0.0222(10) Uani 1 1 d . .
O21 O 0.2941(3) 0.0407(3) 0.0827(2) 0.0186(9) Uani 1 1 d . .
O23 O 0.4938(3) 0.1756(3) 0.0000(2) 0.0200(9) Uani 1 1 d . .
O30 O 0.5002(4) 0.2546(3) -0.1008(3) 0.0306(12) Uani 1 1 d . .
C31 C 0.3334(4) 0.2546(3) 0.1623(3) 0.0167(12) Uani 1 1 d . .
H31 H 0.3382 0.2697 0.2046 0.020 Uiso 1 1 calc R U
C40 C 0.2444(5) 0.2579(4) 0.1506(3) 0.0190(12) Uani 1 1 d . .
H40 H 0.1880 0.2745 0.1853 0.023 Uiso 1 1 calc R U
C51 C 0.2381(5) 0.2369(3) 0.0882(3) 0.0177(12) Uani 1 1 d . .
H51 H 0.1769 0.2399 0.0805 0.021 Uiso 1 1 calc R U
C66 C 0.4159(4) 0.2285(3) 0.1108(3) 0.0131(11) Uani 1 1 d . .
C88 C 0.3204(4) 0.2113(4) 0.0360(3) 0.0159(11) Uani 1 1 d . .
C90 C 0.3414(5) 0.0426(4) 0.1366(4) 0.0233(14) Uani 1 1 d . .
H90A H 0.3760 -0.0087 0.1516 0.035 Uiso 1 1 calc R U
H90B H 0.2936 0.0659 0.1766 0.035 Uiso 1 1 calc R U
H90C H 0.3870 0.0721 0.1188 0.035 Uiso 1 1 calc R U
C95 C 0.3581(5) 0.0117(4) 0.0226(4) 0.0218(13) Uani 1 1 d . .
H95A H 0.3228 -0.0034 -0.0063 0.026 Uiso 1 1 calc R U
H95B H 0.4074 -0.0339 0.0363 0.026 Uiso 1 1 calc R U
C98 C 0.3081(5) 0.1934(4) -0.0311(3) 0.0207(13) Uani 1 1 d . .
C107 C 0.4110(4) 0.2060(3) 0.0481(3) 0.0135(11) Uani 1 1 d . .
C123 C 0.5398(6) 0.2261(4) -0.0439(4) 0.0280(15) Uani 1 1 d . .
H12I H 0.5348 0.2679 -0.0170 0.034 Uiso 1 1 calc R U
H12J H 0.6087 0.1997 -0.0595 0.034 Uiso 1 1 calc R U
C129 C 0.3470(5) 0.1211(4) -0.0554(3) 0.0208(13) Uani 1 1 d . .
C141 C 0.5246(7) 0.2021(5) -0.1535(4) 0.0368(19) Uani 1 1 d . .
H14A H 0.5944 0.1853 -0.1698 0.055 Uiso 1 1 calc R U
H14B H 0.4943 0.2269 -0.1930 0.055 Uiso 1 1 calc R U
H14C H 0.5014 0.1587 -0.1333 0.055 Uiso 1 1 calc R U
C142 C 0.2747(7) 0.1665(7) -0.1568(4) 0.050(3) Uani 1 1 d . .
H142 H 0.2634 0.1572 -0.1993 0.059 Uiso 1 1 calc R U
C148 C 0.3297(6) 0.1093(6) -0.1184(4) 0.0337(19) Uani 1 1 d . .
C151 C 0.2525(6) 0.2511(5) -0.0705(4) 0.0329(18) Uani 1 1 d . .
H151 H 0.2259 0.2999 -0.0544 0.040 Uiso 1 1 calc R U
C175 C 0.2359(7) 0.2378(6) -0.1328(4) 0.046(3) Uani 1 1 d . .
H175 H 0.1981 0.2773 -0.1590 0.055 Uiso 1 1 calc R U

loop_
_atom_site_aniso_label
_atom_site_aniso_U_11
_atom_site_aniso_U_22
_atom_site_aniso_U_33
_atom_site_aniso_U_23
_atom_site_aniso_U_13
_atom_site_aniso_U_12
I1 0.01521(19) 0.0226(2) 0.0222(2) -0.00313(15) -0.00868(15) -0.00545(15)
I2 0.0166(2) 0.0340(2) 0.0236(2) -0.01024(17) -0.00396(15) -0.01140(17)
I3 0.0279(2) 0.0399(3) 0.0299(2) -0.0249(2) -0.00925(19) -0.0014(2)
I4 0.01366(18) 0.01838(19) 0.0260(2) -0.00584(15) -0.00805(15) -0.00361(15)
I5 0.0174(2) 0.0303(2) 0.0263(2) 0.00052(17) -0.01127(16) -0.00946(17)
I6 0.0225(2) 0.0474(3) 0.0276(2) -0.0232(2) -0.00340(17) -0.0111(2)
I7 0.0195(2) 0.0199(2) 0.0274(2) -0.00520(16) -0.00905(16) -0.00630(16)
I8 0.0271(2) 0.0264(2) 0.0428(3) 0.00873(19) -0.0257(2) -0.01136(19)
I9 0.0247(2) 0.0426(3) 0.0315(2) -0.0271(2) -0.00493(19) -0.0023(2)
I10 0.0241(2) 0.0547(3) 0.0259(2) -0.0191(2) -0.00804(18) -0.0084(2)
O1 0.0103(19) 0.0085(18) 0.0155(19) 0.0001(14) -0.0039(15) 0.0000(15)
O2 0.0090(19) 0.016(2) 0.0145(19) 0.0004(15) -0.0031(15) -0.0029(16)
O3 0.0114(19) 0.0123(19) 0.016(2) 0.0006(15) -0.0016(15) -0.0033(15)
O4 0.015(2) 0.023(2) 0.015(2) -0.0004(17) -0.0009(16) -0.0077(18)
O5 0.014(2) 0.021(2) 0.017(2) -0.0054(17) 0.0029(16) -0.0093(17)
O6 0.011(2) 0.014(2) 0.029(2) 0.0006(17) -0.0044(17) -0.0029(16)
O7 0.012(2) 0.017(2) 0.019(2) -0.0055(16) -0.0023(16) -0.0037(16)
O8 0.012(2) 0.016(2) 0.019(2) 0.0073(16) -0.0073(16) -0.0061(16)
O9 0.013(2) 0.020(2) 0.021(2) 0.0017(17) -0.0032(17) -0.0049(17)
O10 0.012(2) 0.0115(19) 0.018(2) 0.0025(15) -0.0020(16) -0.0034(16)
O11 0.0115(19) 0.017(2) 0.0147(19) 0.0019(16) -0.0052(15) -0.0045(16)
O12 0.013(2) 0.024(2) 0.021(2) 0.0044(18) -0.0032(17) -0.0077(18)
O14 0.014(2) 0.013(2) 0.017(2) -0.0038(16) 0.0005(16) -0.0035(16)
O15 0.011(2) 0.021(2) 0.024(2) -0.0013(18) -0.0022(17) -0.0041(17)
O16 0.028(3) 0.022(2) 0.018(2) 0.0039(18) -0.0061(19) -0.008(2)
O17 0.020(2) 0.026(2) 0.017(2) 0.0043(18) -0.0062(17) -0.0117(19)
O18 0.027(2) 0.013(2) 0.019(2) -0.0002(16) -0.0056(18) -0.0031(18)
O19 0.036(3) 0.028(3) 0.018(2) -0.0014(19) -0.002(2) -0.016(2)
C20 0.012(3) 0.007(2) 0.013(2) -0.0009(18) -0.003(2) -0.0014(19)
C24 0.019(3) 0.021(3) 0.012(3) -0.001(2) -0.005(2) -0.008(2)
C25 0.017(3) 0.006(2) 0.012(2) 0.0020(18) -0.008(2) -0.002(2)
C26 0.011(3) 0.018(3) 0.015(3) 0.001(2) -0.003(2) -0.007(2)
C27 0.011(3) 0.015(3) 0.019(3) -0.002(2) -0.005(2) -0.002(2)
C28 0.010(2) 0.011(3) 0.011(2) 0.0011(19) -0.0037(19) -0.003(2)
C29 0.013(3) 0.020(3) 0.015(3) -0.006(2) 0.003(2) -0.007(2)
C32 0.012(3) 0.019(3) 0.018(3) -0.003(2) -0.002(2) -0.003(2)
C33 0.010(3) 0.012(3) 0.015(3) 0.001(2) -0.004(2) -0.004(2)
C34 0.010(3) 0.009(2) 0.012(2) -0.0026(19) -0.0016(19) -0.0007(19)
C35 0.015(3) 0.009(3) 0.020(3) 0.001(2) -0.007(2) -0.001(2)
C36 0.011(3) 0.015(3) 0.014(3) -0.005(2) -0.001(2) -0.006(2)
C37 0.020(3) 0.017(3) 0.021(3) 0.006(2) -0.003(2) -0.010(2)
C38 0.015(3) 0.016(3) 0.018(3) 0.005(2) -0.006(2) -0.006(2)
C39 0.012(3) 0.008(2) 0.012(2) 0.0003(19) -0.002(2) -0.002(2)
C41 0.012(3) 0.016(3) 0.017(3) -0.001(2) -0.007(2) -0.004(2)
C42 0.012(3) 0.019(3) 0.011(2) 0.001(2) -0.003(2) -0.007(2)
C43 0.016(3) 0.024(3) 0.015(3) -0.010(2) -0.004(2) -0.008(2)
C44 0.015(3) 0.028(3) 0.015(3) 0.000(2) -0.006(2) -0.009(3)
C45 0.014(3) 0.025(3) 0.013(3) -0.004(2) 0.002(2) -0.004(2)
C46 0.012(3) 0.020(3) 0.015(3) 0.002(2) -0.005(2) -0.007(2)
C47 0.015(3) 0.015(3) 0.023(3) -0.002(2) -0.001(2) -0.005(2)
C48 0.015(3) 0.009(2) 0.021(3) 0.005(2) -0.007(2) -0.004(2)
C49 0.018(3) 0.021(3) 0.020(3) 0.006(2) -0.011(2) -0.003(2)
C50 0.009(3) 0.011(2) 0.020(3) -0.001(2) -0.006(2) -0.002(2)
C52 0.018(3) 0.024(3) 0.026(3) -0.003(3) 0.002(3) -0.012(3)
C54 0.022(3) 0.028(3) 0.020(3) 0.005(3) -0.010(2) -0.012(3)
C55 0.012(3) 0.008(2) 0.014(3) 0.0012(19) -0.003(2) -0.003(2)
C56 0.019(3) 0.012(3) 0.020(3) 0.008(2) -0.008(2) -0.008(2)
C57 0.010(3) 0.017(3) 0.010(2) -0.004(2) -0.0019(19) -0.005(2)
C58 0.018(3) 0.009(3) 0.027(3) -0.004(2) -0.005(2) -0.004(2)
C59 0.022(3) 0.032(4) 0.011(3) -0.001(2) -0.004(2) -0.011(3)
C62 0.013(3) 0.016(3) 0.015(3) -0.005(2) -0.003(2) -0.006(2)
C63 0.022(3) 0.019(3) 0.015(3) -0.002(2) -0.006(2) -0.006(2)
C64 0.014(3) 0.017(3) 0.020(3) -0.004(2) -0.001(2) -0.005(2)
C65 0.015(3) 0.023(3) 0.020(3) 0.000(2) -0.004(2) -0.007(2)
O67 0.025(3) 0.028(3) 0.022(2) -0.0020(19) -0.0019(19) -0.012(2)
C68 0.018(3) 0.022(3) 0.018(3) 0.000(2) -0.003(2) -0.007(2)
C69 0.016(3) 0.021(3) 0.018(3) -0.006(2) 0.001(2) -0.002(2)
C70 0.018(3) 0.031(4) 0.017(3) 0.002(3) -0.005(2) -0.010(3)
C71 0.014(3) 0.012(3) 0.019(3) 0.003(2) -0.005(2) -0.007(2)
C72 0.012(3) 0.013(3) 0.016(3) -0.005(2) 0.000(2) -0.003(2)
C73 0.014(3) 0.022(3) 0.013(3) 0.006(2) -0.004(2) -0.009(2)
C74 0.020(3) 0.019(3) 0.016(3) -0.006(2) -0.004(2) -0.006(2)
C75 0.014(3) 0.034(4) 0.013(3) -0.006(2) 0.000(2) -0.014(3)
C76 0.015(3) 0.018(3) 0.022(3) 0.010(2) -0.010(2) -0.005(2)
C77 0.018(3) 0.018(3) 0.020(3) 0.000(2) -0.006(2) -0.007(2)
C78 0.061(6) 0.032(4) 0.033(4) -0.011(3) 0.019(4) -0.036(4)
C79 0.010(3) 0.016(3) 0.015(3) 0.006(2) -0.004(2) -0.006(2)
C80 0.015(3) 0.017(3) 0.023(3) 0.000(2) -0.005(2) -0.007(2)
C81 0.020(3) 0.019(3) 0.020(3) 0.003(2) -0.010(2) -0.006(2)
C82 0.019(3) 0.018(3) 0.020(3) 0.005(2) -0.003(2) -0.011(2)
C83 0.015(3) 0.021(3) 0.019(3) 0.001(2) -0.005(2) -0.003(2)
C85 0.012(3) 0.016(3) 0.017(3) -0.005(2) 0.001(2) -0.001(2)
C86 0.012(3) 0.009(2) 0.018(3) 0.000(2) -0.003(2) -0.002(2)
C87 0.026(3) 0.042(4) 0.012(3) 0.005(3) -0.009(2) -0.021(3)
C89 0.014(3) 0.009(2) 0.014(3) -0.0029(19) -0.002(2) -0.005(2)
C92 0.013(3) 0.014(3) 0.017(3) 0.002(2) -0.004(2) -0.005(2)
C93 0.018(3) 0.034(4) 0.015(3) 0.005(2) -0.005(2) -0.014(3)
C94 0.020(3) 0.024(3) 0.018(3) 0.005(2) -0.005(2) -0.008(3)
C96 0.031(4) 0.030(4) 0.018(3) 0.002(3) -0.010(3) -0.017(3)
C97 0.021(3) 0.020(3) 0.013(3) -0.003(2) -0.001(2) -0.008(2)
C101 0.011(3) 0.023(3) 0.015(3) 0.003(2) -0.005(2) -0.009(2)
C103 0.024(3) 0.025(3) 0.019(3) 0.006(2) -0.007(3) -0.011(3)
C104 0.024(3) 0.025(3) 0.020(3) 0.004(2) -0.009(3) -0.007(3)
C105 0.020(3) 0.021(3) 0.020(3) 0.005(2) -0.007(2) -0.007(2)
C108 0.023(3) 0.030(4) 0.019(3) 0.012(3) -0.010(3) -0.011(3)
C109 0.038(4) 0.026(3) 0.016(3) 0.000(2) -0.004(3) -0.015(3)
C110 0.032(4) 0.027(3) 0.019(3) 0.007(3) -0.012(3) -0.015(3)
C111 0.019(3) 0.022(3) 0.020(3) -0.002(2) -0.003(2) 0.000(3)
C112 0.014(3) 0.016(3) 0.022(3) 0.002(2) -0.008(2) -0.004(2)
C115 0.023(3) 0.047(4) 0.018(3) 0.007(3) -0.009(3) -0.021(3)
C116 0.017(3) 0.019(3) 0.024(3) 0.007(2) -0.012(2) -0.007(2)
C117 0.022(3) 0.033(4) 0.027(3) 0.012(3) -0.016(3) -0.010(3)
O118 0.64(4) 0.236(15) 0.077(8) 0.122(10) -0.200(16) -0.39(2)
C119 0.038(4) 0.043(4) 0.018(3) -0.004(3) 0.000(3) -0.024(4)
C120 0.030(4) 0.026(3) 0.020(3) -0.006(3) 0.001(3) -0.011(3)
C121 0.022(3) 0.017(3) 0.022(3) -0.001(2) 0.000(2) -0.007(2)
C125 0.050(5) 0.046(5) 0.020(3) -0.010(3) 0.006(3) -0.030(4)
C128 0.023(3) 0.029(4) 0.022(3) -0.004(3) -0.002(3) -0.010(3)
C131 0.022(3) 0.025(3) 0.028(3) 0.011(3) -0.014(3) -0.010(3)
C155 0.069(7) 0.101(9) 0.022(4) 0.008(5) -0.008(4) -0.062(7)
I11 0.0169(2) 0.0415(3) 0.0228(2) -0.00841(18) -0.00735(16) -0.01104(18)
I12 0.0199(3) 0.1402(8) 0.0627(4) -0.0838(5) 0.0068(3) -0.0184(4)
O13 0.010(2) 0.037(3) 0.023(2) -0.013(2) 0.0001(17) -0.0084(19)
O21 0.010(2) 0.021(2) 0.025(2) -0.0065(18) -0.0031(17) -0.0026(17)
O23 0.017(2) 0.031(3) 0.015(2) -0.0015(18) 0.0015(17) -0.0142(19)
O30 0.037(3) 0.030(3) 0.027(3) 0.010(2) -0.013(2) -0.015(2)
C31 0.016(3) 0.018(3) 0.016(3) -0.003(2) -0.002(2) -0.003(2)
C40 0.015(3) 0.018(3) 0.021(3) -0.002(2) -0.002(2) -0.003(2)
C51 0.015(3) 0.016(3) 0.024(3) -0.002(2) -0.007(2) -0.003(2)
C66 0.013(3) 0.016(3) 0.013(3) -0.001(2) -0.004(2) -0.006(2)
C88 0.016(3) 0.020(3) 0.016(3) 0.002(2) -0.006(2) -0.011(2)
C90 0.022(3) 0.026(3) 0.025(3) 0.003(3) -0.009(3) -0.011(3)
C95 0.016(3) 0.020(3) 0.032(4) -0.015(3) -0.003(3) -0.004(2)
C98 0.022(3) 0.031(4) 0.016(3) 0.003(2) -0.007(2) -0.018(3)
C107 0.014(3) 0.017(3) 0.011(2) 0.001(2) -0.001(2) -0.008(2)
C123 0.033(4) 0.034(4) 0.022(3) 0.002(3) -0.002(3) -0.022(3)
C129 0.015(3) 0.042(4) 0.010(3) -0.005(2) 0.001(2) -0.017(3)
C141 0.041(5) 0.048(5) 0.026(4) -0.008(3) 0.005(3) -0.026(4)
C142 0.049(5) 0.115(9) 0.010(3) 0.008(4) -0.008(3) -0.063(6)
C148 0.026(4) 0.073(6) 0.016(3) -0.015(3) 0.002(3) -0.032(4)
C151 0.035(4) 0.050(5) 0.027(4) 0.016(3) -0.019(3) -0.029(4)
C175 0.056(6) 0.081(7) 0.023(4) 0.029(4) -0.027(4) -0.053(6)

loop_
_atom_type_symbol
_atom_type_description
_atom_type_scat_dispersion_real
_atom_type_scat_dispersion_imag
_atom_type_scat_source
C C 0.0033 0.0016 'International Tables Vol C Tables 4.2.6.8 and 6.1.1.4'
H H 0.0000 0.0000 'International Tables Vol C Tables 4.2.6.8 and 6.1.1.4'
O O 0.0106 0.0060 'International Tables Vol C Tables 4.2.6.8 and 6.1.1.4'
I I -0.4742 1.8119 'International Tables Vol C Tables 4.2.6.8 and 6.1.1.4'

loop_
_geom_angle_atom_site_label_1
_geom_angle_atom_site_label_2
_geom_angle_atom_site_label_3
_geom_angle
C33 O1 C47 114.6(4)
C42 O2 C64 114.6(5)
C39 O3 C37 114.1(5)
C64 O4 C104 113.2(5)
C89 O5 C78 114.0(5)
C48 O6 C52 114.4(5)
C57 O7 C58 114.9(5)
C79 O8 C56 114.7(4)
C47 O9 C103 113.1(5)
C86 O10 C82 114.6(5)
C101 O11 C80 115.0(5)
C80 O12 C94 113.1(5)
C55 O14 C121 112.2(4)
C58 O15 C111 112.7(5)
C37 O16 C119 114.4(6)
C56 O17 C110 112.7(5)
C82 O18 C109 113.3(5)
C52 O19 C125 113.0(6)
C55 C20 C32 119.3(5)
C55 C20 C28 121.3(5)
C32 C20 C28 119.2(5)
C50 C24 C45 119.7(6)
C39 C25 C27 119.6(5)
C39 C25 C26 121.4(5)
C27 C25 C26 119.0(5)
C105 C26 C42 119.2(6)
C105 C26 C25 119.1(6)
C42 C26 C25 121.7(5)
C69 C27 C25 120.9(6)
C35 C28 C33 119.6(5)
C35 C28 C20 118.5(5)
C33 C28 C20 121.9(5)
C33 C29 C44 121.7(6)
C33 C29 I9 120.1(5)
C44 C29 I9 118.1(5)
C45 C32 C20 121.0(6)
O1 C33 C29 121.1(5)
O1 C33 C28 120.2(5)
C29 C33 C28 118.7(5)
C89 C34 C72 118.6(5)
C89 C34 C36 121.7(5)
C72 C34 C36 119.5(5)
C76 C35 C28 120.3(6)
C77 C36 C57 118.8(5)
C77 C36 C34 119.0(5)
C57 C36 C34 122.2(5)
O16 C37 O3 112.4(5)
C48 C38 C70 118.6(6)
C48 C38 C46 122.1(6)
C70 C38 C46 119.2(6)
O3 C39 C25 120.2(5)
O3 C39 C41 120.9(5)
C25 C39 C41 118.9(5)
C74 C41 C39 120.8(5)
C74 C41 I1 118.4(4)
C39 C41 I1 120.8(4)
C75 C42 O2 121.3(6)
C75 C42 C26 118.9(6)
O2 C42 C26 119.8(5)
C59 C43 C57 121.6(6)
C59 C43 I3 118.2(4)
C57 C43 I3 120.2(5)
C76 C44 C29 119.0(6)
C24 C45 C32 119.6(6)
C79 C46 C83 119.2(6)
C79 C46 C38 122.5(5)
C83 C46 C38 118.3(6)
O9 C47 O1 111.6(5)
O6 C48 C116 121.7(6)
O6 C48 C38 119.1(6)
C116 C48 C38 119.1(6)
C83 C49 C81 120.4(6)
C24 C50 C55 121.6(5)
C24 C50 I4 118.0(4)
C55 C50 I4 120.3(4)
O19 C52 O6 112.9(5)
C77 C54 C59 119.1(6)
O14 C55 C20 120.2(5)
O14 C55 C50 121.2(5)
C20 C55 C50 118.6(5)
O17 C56 O8 112.2(5)
O7 C57 C43 121.3(5)
O7 C57 C36 119.7(5)
C43 C57 C36 119.0(6)
O15 C58 O7 112.2(5)
C43 C59 C54 119.3(6)
C97 C62 C89 121.7(6)
C97 C62 I2 117.5(4)
C89 C62 I2 120.8(4)
C112 C63 C68 119.3(6)
O4 C64 O2 112.0(5)
C68 C65 C92 121.4(6)
C121 O67 C120 115.2(5)
C65 C68 C63 119.6(6)
C27 C69 C74 120.0(6)
C128 C70 C38 121.8(6)
C81 C71 C79 120.9(6)
C81 C71 I7 118.7(5)
C79 C71 I7 120.4(4)
C34 C72 C85 121.6(6)
C131 C73 C101 119.1(6)
C131 C73 C92 119.2(6)
C101 C73 C92 121.7(5)
C69 C74 C41 119.9(6)
C42 C75 C87 122.4(6)
C42 C75 I6 119.9(5)
C87 C75 I6 117.7(5)
C35 C76 C44 120.7(6)
C54 C77 C36 122.1(6)
O118 C78 O5 119.0(8)
O8 C79 C46 120.1(5)
O8 C79 C71 120.6(5)
C46 C79 C71 119.2(5)
O12 C80 O11 112.2(5)
C71 C81 C49 119.3(6)
O18 C82 O10 112.3(5)
C49 C83 C46 120.9(6)
C72 C85 C97 120.0(5)
O10 C86 C92 119.8(5)
O10 C86 C112 121.1(5)
C92 C86 C112 119.0(5)
C108 C87 C75 118.6(6)
O5 C89 C34 119.7(5)
O5 C89 C62 121.0(5)
C34 C89 C62 119.4(5)
C86 C92 C65 119.1(6)
C86 C92 C73 122.4(5)
C65 C92 C73 118.6(6)
C115 C93 C101 121.2(7)
C115 C93 I10 119.0(5)
C101 C93 I10 119.8(5)
C116 C96 C128 119.7(6)
C62 C97 C85 118.6(6)
O11 C101 C73 119.9(5)
O11 C101 C93 121.0(6)
C73 C101 C93 119.0(6)
C108 C105 C26 121.2(6)
C105 C108 C87 119.7(6)
C63 C112 C86 121.7(6)
C63 C112 I5 117.6(5)
C86 C112 I5 120.7(4)
C117 C115 C93 119.5(6)
C48 C116 C96 121.7(6)
C48 C116 I8 120.5(5)
C96 C116 I8 117.8(5)
C131 C117 C115 119.5(7)
C78 O118 C155 134.8(13)
O67 C121 O14 108.5(5)
C70 C128 C96 119.1(6)
C117 C131 C73 121.6(7)
C129 O13 C95 114.9(5)
C95 O21 C90 112.8(5)
C107 O23 C123 117.4(5)
C123 O30 C141 114.3(7)
C40 C31 C66 119.0(6)
C51 C40 C31 120.0(6)
C40 C51 C88 121.4(6)
C107 C66 C31 121.7(6)
C107 C66 I11 120.9(4)
C31 C66 I11 117.4(4)
C107 C88 C51 119.0(6)
C107 C88 C98 122.4(6)
C51 C88 C98 118.6(6)
O21 C95 O13 112.2(5)
C151 C98 C129 119.1(7)
C151 C98 C88 117.9(7)
C129 C98 C88 123.0(6)
C66 C107 O23 120.8(5)
C66 C107 C88 118.8(5)
O23 C107 C88 120.3(5)
O30 C123 O23 111.9(6)
O13 C129 C148 121.5(7)
O13 C129 C98 119.5(5)
C148 C129 C98 118.9(7)
C148 C142 C175 119.7(7)
C142 C148 C129 121.5(9)
C142 C148 I12 119.0(6)
C129 C148 I12 119.5(7)
C175 C151 C98 120.9(9)
C151 C175 C142 120.0(9)

loop_
_geom_bond_atom_site_label_1
_geom_bond_atom_site_label_2
_geom_bond_distance
I1 C41 2.096(6)
I2 C62 2.098(6)
I3 C43 2.087(6)
I4 C50 2.100(6)
I5 C112 2.100(6)
I6 C75 2.105(7)
I7 C71 2.086(6)
I8 C116 2.099(6)
I9 C29 2.105(6)
I10 C93 2.090(7)
O1 C33 1.382(7)
O1 C47 1.437(7)
O2 C42 1.386(7)
O2 C64 1.433(7)
O3 C39 1.379(7)
O3 C37 1.435(7)
O4 C64 1.400(7)
O4 C104 1.431(8)
O5 C89 1.373(7)
O5 C78 1.439(9)
O6 C48 1.382(7)
O6 C52 1.441(8)
O7 C57 1.367(7)
O7 C58 1.437(7)
O8 C79 1.375(7)
O8 C56 1.441(7)
O9 C47 1.398(7)
O9 C103 1.440(8)
O10 C86 1.368(7)
O10 C82 1.441(7)
O11 C101 1.371(7)
O11 C80 1.437(7)
O12 C80 1.388(8)
O12 C94 1.427(8)
O14 C55 1.377(7)
O14 C121 1.459(7)
O15 C58 1.394(8)
O15 C111 1.433(8)
O16 C37 1.380(8)
O16 C119 1.432(8)
O17 C56 1.397(8)
O17 C110 1.418(8)
O18 C82 1.376(8)
O18 C109 1.430(8)
O19 C52 1.387(9)
O19 C125 1.428(9)
C20 C55 1.406(8)
C20 C32 1.398(8)
C20 C28 1.491(8)
C24 C50 1.380(8)
C24 C45 1.389(9)
C25 C39 1.402(8)
C25 C27 1.390(8)
C25 C26 1.493(8)
C26 C105 1.387(8)
C26 C42 1.403(8)
C27 C69 1.389(9)
C28 C35 1.395(8)
C28 C33 1.408(8)
C29 C33 1.392(8)
C29 C44 1.386(9)
C32 C45 1.391(9)
C34 C89 1.403(8)
C34 C72 1.394(8)
C34 C36 1.484(8)
C35 C76 1.385(9)
C36 C77 1.393(8)
C36 C57 1.399(8)
C38 C48 1.407(8)
C38 C70 1.407(9)
C38 C46 1.487(8)
C39 C41 1.408(8)
C41 C74 1.385(8)
C42 C75 1.378(8)
C43 C59 1.395(9)
C43 C57 1.396(8)
C44 C76 1.385(9)
C46 C79 1.401(9)
C46 C83 1.404(8)
C48 C116 1.393(9)
C49 C83 1.379(9)
C49 C81 1.395(9)
C50 C55 1.401(8)
C54 C77 1.387(9)
C54 C59 1.389(10)
C62 C97 1.396(8)
C62 C89 1.390(8)
C63 C112 1.377(9)
C63 C68 1.394(9)
C65 C68 1.385(9)
C65 C92 1.396(8)
O67 C121 1.367(8)
O67 C120 1.406(8)
C69 C74 1.385(9)
C70 C128 1.392(9)
C71 C81 1.393(8)
C71 C79 1.407(8)
C72 C85 1.387(8)
C73 C131 1.398(8)
C73 C101 1.388(9)
C73 C92 1.492(8)
C75 C87 1.382(10)
C78 O118 1.126(16)
C85 C97 1.390(9)
C86 C92 1.396(8)
C86 C112 1.401(8)
C87 C108 1.394(11)
C93 C115 1.391(10)
C93 C101 1.405(9)
C96 C116 1.394(10)
C96 C128 1.392(10)
C105 C108 1.388(9)
C115 C117 1.381(11)
C117 C131 1.387(10)
O118 C155 1.367(13)
I11 C66 2.099(6)
I12 C148 2.120(9)
O13 C129 1.386(9)
O13 C95 1.417(8)
O21 C95 1.394(8)
O21 C90 1.429(8)
O23 C107 1.386(7)
O23 C123 1.415(8)
O30 C123 1.358(9)
O30 C141 1.450(10)
C31 C40 1.391(9)
C31 C66 1.402(8)
C40 C51 1.385(9)
C51 C88 1.407(9)
C66 C107 1.398(8)
C88 C107 1.407(8)
C88 C98 1.485(8)
C98 C151 1.401(10)
C98 C129 1.408(10)
C129 C148 1.398(9)
C142 C148 1.382(14)
C142 C175 1.389(16)
C151 C175 1.388(11)
